data_7033434
loop_
_publ_author_name
'Mede, Ralf'
'Lorett-Vel\'asquez, Vaneza Paola'
'Klein, Moritz'
'G\"orls, Helmar'
'Schmitt, Michael'
'Gessner, Guido'
'Heinemann, Stefan H.'
'Popp, J\"urgen'
'Westerhausen, Matthias'

_publ_section_title
;
 Carbon monoxide release properties and molecular structures of
 phenylthiolatomanganese(i) carbonyl complexes of the type
 [(OC)4Mn(\m-S-aryl)]2.
;
_journal_issue 7
_journal_name_full 'Dalton transactions (Cambridge, England : 2003)'
_journal_page_first 3020
_journal_page_last 3033
_journal_paper_doi 10.1039/c4dt03567d
_journal_volume 44
_journal_year 2015
_chemical_formula_moiety 'C22 H12 Cl2 Mn2 O8 S2'
_chemical_formula_sum 'C22 H12 Cl2 Mn2 O8 S2'
_chemical_formula_weight 649.22
_space_group_IT_number 2
_symmetry_cell_setting triclinic
_symmetry_space_group_name_Hall '-P 1'
_symmetry_space_group_name_H-M 'P -1'
_atom_sites_solution_hydrogens geom
_atom_sites_solution_primary direct
_atom_sites_solution_secondary difmap
_audit_creation_method SHELXL-97
_audit_update_record
;
2014-09-29 deposited with the CCDC.
2014-12-17 downloaded from the CCDC.
;
_cell_angle_alpha 99.676(2)
_cell_angle_beta 107.547(1)
_cell_angle_gamma 93.424(2)
_cell_formula_units_Z 1
_cell_length_a 7.0206(2)
_cell_length_b 9.2680(2)
_cell_length_c 10.1924(3)
_cell_measurement_temperature 133(2)
_cell_volume 619.02(3)
_computing_cell_refinement DENZO
_computing_data_collection COLLECT
_computing_data_reduction DENZO
_computing_molecular_graphics SHELXTL/PC
_computing_publication_material SHELXL-97
_computing_structure_refinement 'SHELXL-97 (Sheldrick, 2008)'
_computing_structure_solution 'SHELXS-97 (Sheldrick, 2008)'
_diffrn_ambient_temperature 133(2)
_diffrn_measured_fraction_theta_full 0.988
_diffrn_measured_fraction_theta_max 0.988
_diffrn_measurement_device_type KappaCCD
_diffrn_measurement_method 'phi- + omega-scan'
_diffrn_radiation_monochromator graphite
_diffrn_radiation_source 'fine-focus sealed tube'
_diffrn_radiation_type MoK\a
_diffrn_radiation_wavelength 0.71073
_diffrn_reflns_av_R_equivalents 0.0145
_diffrn_reflns_av_sigmaI/netI 0.0280
_diffrn_reflns_limit_h_max 9
_diffrn_reflns_limit_h_min -7
_diffrn_reflns_limit_k_max 12
_diffrn_reflns_limit_k_min -11
_diffrn_reflns_limit_l_max 12
_diffrn_reflns_limit_l_min -13
_diffrn_reflns_number 4079
_diffrn_reflns_theta_full 27.45
_diffrn_reflns_theta_max 27.45
_diffrn_reflns_theta_min 2.78
_exptl_absorpt_coefficient_mu 1.451
_exptl_absorpt_correction_T_max 0.7456
_exptl_absorpt_correction_T_min 0.6877
_exptl_absorpt_correction_type multi-scan
_exptl_absorpt_process_details 'SADABS, Bruker-AXS, 2002'
_exptl_crystal_colour yellow
_exptl_crystal_density_diffrn 1.742
_exptl_crystal_density_method 'not measured'
_exptl_crystal_description prism
_exptl_crystal_F_000 324
_exptl_crystal_size_max 0.042
_exptl_crystal_size_mid 0.035
_exptl_crystal_size_min 0.025
_refine_diff_density_max 0.341
_refine_diff_density_min -0.249
_refine_diff_density_rms 0.057
_refine_ls_extinction_method none
_refine_ls_goodness_of_fit_ref 1.078
_refine_ls_hydrogen_treatment refall
_refine_ls_matrix_type full
_refine_ls_number_parameters 187
_refine_ls_number_reflns 2795
_refine_ls_number_restraints 0
_refine_ls_restrained_S_all 1.078
_refine_ls_R_factor_all 0.0253
_refine_ls_R_factor_gt 0.0239
_refine_ls_shift/su_max 0.000
_refine_ls_shift/su_mean 0.000
_refine_ls_structure_factor_coef Fsqd
_refine_ls_weighting_details 'calc w=1/[\s^2^(Fo^2^)+(0.0000P)^2^+0.5789P] where P=(Fo^2^+2Fc^2^)/3'
_refine_ls_weighting_scheme calc
_refine_ls_wR_factor_gt 0.0548
_refine_ls_wR_factor_ref 0.0560
_reflns_number_gt 2677
_reflns_number_total 2795
_reflns_threshold_expression >2sigma(I)
_cod_data_source_file c4dt03567d2.cif
_cod_data_source_block FO5024
_cod_depositor_comments 'Adding full bibliography for 7033427--7033440.cif.'
_cod_database_code 7033434
_publcif_datablock.id {90c78fa7-0440-4735-a5d1-77317853221d}

loop_
_symmetry_equiv_pos_as_xyz
'x, y, z'
'-x, -y, -z'

loop_
_atom_site_label
_atom_site_type_symbol
_atom_site_fract_x
_atom_site_fract_y
_atom_site_fract_z
_atom_site_U_iso_or_equiv
_atom_site_adp_type
_atom_site_occupancy
_atom_site_symmetry_multiplicity
_atom_site_calc_flag
Mn1 Mn 0.67864(3) 0.16315(2) 0.05918(2) 0.01149(7) Uani 1 1 d
Cl1 Cl 0.74289(7) 0.51745(5) 0.77447(4) 0.02650(11) Uani 1 1 d
S1 S 0.40954(6) 0.05390(4) 0.12047(4) 0.01158(9) Uani 1 1 d
O1 O 0.7904(2) 0.42045(13) 0.29576(13) 0.0243(3) Uani 1 1 d
O2 O 0.96738(19) -0.00383(14) 0.23778(13) 0.0245(3) Uani 1 1 d
O3 O 0.99484(19) 0.27225(14) -0.05010(13) 0.0237(3) Uani 1 1 d
O4 O 0.3779(2) 0.33011(14) -0.11481(14) 0.0263(3) Uani 1 1 d
C1 C 0.5012(3) -0.00164(17) 0.29133(16) 0.0153(3) Uani 1 1 d
H1B H 0.389(3) -0.065(2) 0.297(2) 0.016(5) Uiso 1 1 d
H1A H 0.610(3) -0.060(2) 0.294(2) 0.021(5) Uiso 1 1 d
C2 C 0.5644(2) 0.12924(17) 0.41053(16) 0.0143(3) Uani 1 1 d
C3 C 0.4206(3) 0.21588(18) 0.44048(17) 0.0180(3) Uani 1 1 d
H3 H 0.287(3) 0.195(2) 0.386(2) 0.018(5) Uiso 1 1 d
C4 C 0.4749(3) 0.33534(18) 0.55196(18) 0.0202(3) Uani 1 1 d
H4 H 0.373(3) 0.396(2) 0.574(2) 0.018(5) Uiso 1 1 d
C5 C 0.6753(3) 0.36834(17) 0.63353(17) 0.0185(3) Uani 1 1 d
C6 C 0.8215(3) 0.28548(18) 0.60661(17) 0.0189(3) Uani 1 1 d
H6 H 0.962(3) 0.309(2) 0.664(2) 0.024(5) Uiso 1 1 d
C7 C 0.7637(3) 0.16540(18) 0.49473(17) 0.0174(3) Uani 1 1 d
H7 H 0.872(3) 0.109(2) 0.479(2) 0.021(5) Uiso 1 1 d
C8 C 0.7438(2) 0.32082(17) 0.20560(17) 0.0165(3) Uani 1 1 d
C9 C 0.8572(2) 0.05826(17) 0.16789(16) 0.0158(3) Uani 1 1 d
C10 C 0.8724(2) 0.23149(17) -0.00826(16) 0.0161(3) Uani 1 1 d
C11 C 0.4890(2) 0.26523(17) -0.04987(17) 0.0161(3) Uani 1 1 d

loop_
_atom_site_aniso_label
_atom_site_aniso_U_11
_atom_site_aniso_U_22
_atom_site_aniso_U_33
_atom_site_aniso_U_23
_atom_site_aniso_U_13
_atom_site_aniso_U_12
Mn1 0.01211(12) 0.01140(12) 0.01023(12) 0.00072(8) 0.00355(9) -0.00023(8)
Cl1 0.0341(3) 0.0193(2) 0.0194(2) -0.00578(15) 0.00510(18) -0.00340(17)
S1 0.01315(18) 0.01219(17) 0.00916(17) 0.00118(13) 0.00392(14) 0.00022(13)
O1 0.0321(7) 0.0180(6) 0.0204(6) -0.0043(5) 0.0103(5) -0.0016(5)
O2 0.0207(6) 0.0282(7) 0.0222(6) 0.0055(5) 0.0024(5) 0.0081(5)
O3 0.0211(6) 0.0287(7) 0.0219(6) 0.0011(5) 0.0111(5) -0.0049(5)
O4 0.0227(7) 0.0286(7) 0.0320(7) 0.0148(6) 0.0091(6) 0.0085(5)
C1 0.0219(8) 0.0139(7) 0.0105(7) 0.0031(6) 0.0056(6) 0.0000(6)
C2 0.0190(8) 0.0141(7) 0.0102(7) 0.0037(6) 0.0050(6) -0.0013(6)
C3 0.0173(8) 0.0193(8) 0.0158(8) 0.0019(6) 0.0042(7) -0.0006(6)
C4 0.0244(9) 0.0179(8) 0.0180(8) 0.0012(6) 0.0071(7) 0.0036(7)
C5 0.0276(9) 0.0136(7) 0.0120(7) -0.0007(6) 0.0058(7) -0.0045(6)
C6 0.0196(8) 0.0215(8) 0.0128(7) 0.0035(6) 0.0019(6) -0.0030(6)
C7 0.0195(8) 0.0181(8) 0.0147(8) 0.0042(6) 0.0053(6) 0.0011(6)
C8 0.0165(8) 0.0172(7) 0.0183(8) 0.0049(6) 0.0086(6) 0.0010(6)
C9 0.0156(8) 0.0169(7) 0.0131(7) -0.0023(6) 0.0057(6) -0.0025(6)
C10 0.0179(8) 0.0147(7) 0.0126(7) -0.0010(6) 0.0026(6) 0.0007(6)
C11 0.0172(8) 0.0157(7) 0.0166(8) 0.0012(6) 0.0092(6) -0.0027(6)

loop_
_atom_type_symbol
_atom_type_description
_atom_type_scat_dispersion_real
_atom_type_scat_dispersion_imag
_atom_type_scat_source
C C 0.0033 0.0016 'International Tables Vol C Tables 4.2.6.8 and 6.1.1.4'
H H 0.0000 0.0000 'International Tables Vol C Tables 4.2.6.8 and 6.1.1.4'
O O 0.0106 0.0060 'International Tables Vol C Tables 4.2.6.8 and 6.1.1.4'
S S 0.1246 0.1234 'International Tables Vol C Tables 4.2.6.8 and 6.1.1.4'
Cl Cl 0.1484 0.1585 'International Tables Vol C Tables 4.2.6.8 and 6.1.1.4'
Mn Mn 0.3368 0.7283 'International Tables Vol C Tables 4.2.6.8 and 6.1.1.4'

loop_
_geom_angle_atom_site_label_1
_geom_angle_atom_site_label_2
_geom_angle_atom_site_label_3
_geom_angle
_geom_angle_site_symmetry_3
C10 Mn1 C8 92.08(7) .
C10 Mn1 C9 91.12(7) .
C8 Mn1 C9 90.36(7) .
C10 Mn1 C11 91.13(7) .
C8 Mn1 C11 90.12(7) .
C9 Mn1 C11 177.69(7) .
C10 Mn1 S1 173.05(5) .
C8 Mn1 S1 94.66(5) .
C9 Mn1 S1 90.52(5) .
C11 Mn1 S1 87.19(5) .
C10 Mn1 S1 91.13(5) 2_655
C8 Mn1 S1 175.82(5) 2_655
C9 Mn1 S1 86.89(5) 2_655
C11 Mn1 S1 92.51(5) 2_655
S1 Mn1 S1 82.217(15) 2_655
C1 S1 Mn1 111.36(6) .
C1 S1 Mn1 108.35(5) 2_655
Mn1 S1 Mn1 97.785(15) 2_655
C2 C1 S1 111.79(11) .
C2 C1 H1B 111.1(11) .
S1 C1 H1B 105.3(11) .
C2 C1 H1A 110.5(12) .
S1 C1 H1A 110.4(12) .
H1B C1 H1A 107.5(16) .
C7 C2 C3 118.55(15) .
C7 C2 C1 121.43(15) .
C3 C2 C1 120.01(15) .
C4 C3 C2 120.99(16) .
C4 C3 H3 118.6(12) .
C2 C3 H3 120.4(12) .
C5 C4 C3 118.86(16) .
C5 C4 H4 120.2(11) .
C3 C4 H4 121.0(11) .
C6 C5 C4 121.70(15) .
C6 C5 Cl1 119.50(13) .
C4 C5 Cl1 118.80(13) .
C5 C6 C7 118.57(16) .
C5 C6 H6 121.6(12) .
C7 C6 H6 119.8(12) .
C2 C7 C6 121.33(16) .
C2 C7 H7 122.4(12) .
C6 C7 H7 116.2(12) .
O1 C8 Mn1 177.56(14) .
O2 C9 Mn1 178.28(14) .
O3 C10 Mn1 178.93(15) .
O4 C11 Mn1 178.21(14) .

loop_
_geom_bond_atom_site_label_1
_geom_bond_atom_site_label_2
_geom_bond_distance
_geom_bond_site_symmetry_2
Mn1 C10 1.8251(17) .
Mn1 C8 1.8296(16) .
Mn1 C9 1.8477(17) .
Mn1 C11 1.8748(17) .
Mn1 S1 2.3834(4) .
Mn1 S1 2.3901(4) 2_655
Cl1 C5 1.7441(16) .
S1 C1 1.8377(16) .
S1 Mn1 2.3900(4) 2_655
O1 C8 1.141(2) .
O2 C9 1.138(2) .
O3 C10 1.140(2) .
O4 C11 1.134(2) .
C1 C2 1.503(2) .
C1 H1B 0.97(2) .
C1 H1A 0.96(2) .
C2 C7 1.389(2) .
C2 C3 1.399(2) .
C3 C4 1.388(2) .
C3 H3 0.92(2) .
C4 C5 1.386(2) .
C4 H4 0.99(2) .
C5 C6 1.383(2) .
C6 C7 1.394(2) .
C6 H6 0.97(2) .
C7 H7 0.98(2) .
